data_4081257
loop_
_publ_author_name
'Colebatch, Annie L.'
'Cade, Ian A.'
'Hill, Anthony F.'
'Bhadbhade, Mohan M.'

_publ_section_title
;
 \h2-Allenyl- and \h2-Alkynylphosphonium Complexes of Platinum
;
_journal_issue 17
_journal_name_full Organometallics
_journal_page_first 4766
_journal_paper_doi 10.1021/om400406s
_journal_volume 32
_journal_year 2013
_chemical_compound_source 'Research School of Chemistry'
_chemical_formula_moiety 'C22 H22 O1 P1, F6 P1'
_chemical_formula_sum 'C22 H22 F6 O P2'
_chemical_formula_weight 478.35
_space_group_IT_number 14
_symmetry_cell_setting monoclinic
_symmetry_space_group_name_Hall '-P 2yn'
_symmetry_space_group_name_H-M 'P 1 21/n 1'
_atom_sites_solution_hydrogens geom
_atom_sites_solution_primary direct
_cell_angle_alpha 90
_cell_angle_beta 98.377(2)
_cell_angle_gamma 90
_cell_formula_units_Z 4
_cell_length_a 13.0623(5)
_cell_length_b 11.7465(5)
_cell_length_c 14.5543(6)
_cell_measurement_reflns_used 38816
_cell_measurement_temperature 200
_cell_measurement_theta_max 25
_cell_measurement_theta_min 2.55
_cell_volume 2209.33(16)
_computing_cell_refinement 'DENZO/SCALEPACK (Otwinowski & Minor, 1997)'
_computing_data_collection 'COLLECT (Nonius, 2001).'
_computing_data_reduction 'DENZO/SCALEPACK (Otwinowski & Minor, 1997)'
_computing_molecular_graphics 'Ortep-3 for Windows v. 2.01'
_computing_publication_material 'CRYSTALS (Betteridge et al., 2003)'
_computing_structure_refinement 'CRYSTALS (Betteridge et al., 2003)'
_computing_structure_solution 'SIR92 (Altomare et al., 1994)'
_diffrn_ambient_temperature 200
_diffrn_measured_fraction_theta_full 0.996
_diffrn_measured_fraction_theta_max 0.996
_diffrn_measurement_device 'Nonius KappaCCD'
_diffrn_measurement_device_type Area
_diffrn_measurement_method \w
_diffrn_radiation_monochromator graphite
_diffrn_radiation_type 'Mo K\a'
_diffrn_radiation_wavelength 0.71073
_diffrn_reflns_av_R_equivalents 0.046
_diffrn_reflns_limit_h_max 15
_diffrn_reflns_limit_h_min -15
_diffrn_reflns_limit_k_max 13
_diffrn_reflns_limit_k_min -13
_diffrn_reflns_limit_l_max 17
_diffrn_reflns_limit_l_min -17
_diffrn_reflns_number 23300
_diffrn_reflns_theta_full 25.032
_diffrn_reflns_theta_max 25.032
_diffrn_reflns_theta_min 2.616
_diffrn_standards_number 0
_exptl_absorpt_coefficient_mu 0.259
_exptl_absorpt_correction_T_max 0.974
_exptl_absorpt_correction_T_min 0.941
_exptl_absorpt_correction_type integration
_exptl_absorpt_process_details
;
Gaussian integration (Coppens, 1970)
;
_exptl_crystal_colour colourless
_exptl_crystal_density_diffrn 1.438
_exptl_crystal_density_method 'not measured'
_exptl_crystal_description plate
_exptl_crystal_F_000 984
_exptl_crystal_size_max 0.460
_exptl_crystal_size_mid 0.290
_exptl_crystal_size_min 0.120
_refine_diff_density_max 0.49
_refine_diff_density_min -0.35
_refine_ls_extinction_method None
_refine_ls_goodness_of_fit_ref 1.0071
_refine_ls_hydrogen_treatment none
_refine_ls_matrix_type full
_refine_ls_number_parameters 280
_refine_ls_number_reflns 3873
_refine_ls_number_restraints 0
_refine_ls_R_factor_all 0.0632
_refine_ls_R_factor_gt 0.0550
_refine_ls_shift/su_max 0.0014871
_refine_ls_structure_factor_coef Fsqd
_refine_ls_weighting_details
;
 Method= Modified Sheldrick 
 w=1/[\s^2^(F^2^) + ( 0.07P)^2^ + 2.71P] 
 ,where P=(max(Fo^2^,0) + 2Fc^2^)/3 
;
_refine_ls_weighting_scheme calc
_refine_ls_wR_factor_all 0.1494
_refine_ls_wR_factor_gt 0.1431
_refine_ls_wR_factor_ref 0.1494
_reflns_limit_h_max 15
_reflns_limit_h_min -15
_reflns_limit_k_max 13
_reflns_limit_k_min 0
_reflns_limit_l_max 17
_reflns_limit_l_min 0
_reflns_number_gt 3309
_reflns_number_total 3886
_reflns_threshold_expression I>2.0\s(I)
_oxford_diffrn_Wilson_B_factor 3.54
_oxford_diffrn_Wilson_scale 2.37
_oxford_refine_ls_r_factor_ref 0.0632
_oxford_refine_ls_scale 0.720(3)
_oxford_reflns_number_all 3873
_oxford_reflns_threshold_expression_ref I>-10.0\s(I)
_cod_data_source_file om400406s_si_002.cif
_cod_data_source_block Compound_4
_cod_depositor_comments
;
The following automatic conversions were performed:

'_symmetry_cell_setting' value 'Monoclinic' changed to 'monoclinic'
according to /home/saulius/struct/CIF-dictionaries/cif_core.dic
dictionary named 'cif_core.dic' version 2.4.2 from 2011-04-26.

Automatic conversion script
Id: cif_fix_values 1891 2012-01-12 08:04:46Z andrius 
;
_cod_original_sg_symbol_H-M 'P 1 21/n 1 '
_cod_original_formula_sum 'C22 H22 F6 O1 P2'
_cod_database_code 4081257

loop_
_symmetry_equiv_pos_as_xyz
x,y,z
-x,-y,-z
-x+1/2,y+1/2,-z+1/2
x+1/2,-y+1/2,z+1/2

loop_
_atom_site_label
_atom_site_type_symbol
_atom_site_fract_x
_atom_site_fract_y
_atom_site_fract_z
_atom_site_U_iso_or_equiv
_atom_site_occupancy
_atom_site_adp_type
_atom_site_refinement_flags_posn
C1 C 1.0956(3) 0.4609(3) 0.7509(3) 0.0669 1.0000 Uani .
C2 C 0.9977(3) 0.4899(3) 0.7291(2) 0.0505 1.0000 Uani .
C3 C 0.9525(2) 0.5523(3) 0.64439(19) 0.0432 1.0000 Uani .
C11 C 0.9691(2) 0.7482(2) 0.76726(18) 0.0388 1.0000 Uani .
C12 C 0.9558(2) 0.7277(3) 0.8590(2) 0.0474 1.0000 Uani .
C13 C 1.0263(3) 0.7738(3) 0.9303(2) 0.0539 1.0000 Uani .
C14 C 1.1091(2) 0.8364(3) 0.9100(2) 0.0568 1.0000 Uani .
C15 C 1.1224(2) 0.8554(3) 0.8199(2) 0.0585 1.0000 Uani .
C16 C 1.0526(2) 0.8126(3) 0.7477(2) 0.0475 1.0000 Uani .
C21 C 0.7606(2) 0.6527(2) 0.69905(19) 0.0387 1.0000 Uani .
C22 C 0.7032(2) 0.5653(3) 0.6520(2) 0.0452 1.0000 Uani .
C23 C 0.6019(2) 0.5477(3) 0.6655(2) 0.0536 1.0000 Uani .
C24 C 0.5577(2) 0.6136(3) 0.7271(2) 0.0565 1.0000 Uani .
C25 C 0.6146(3) 0.6997(3) 0.7759(3) 0.0599 1.0000 Uani .
C26 C 0.7152(2) 0.7207(3) 0.7599(2) 0.0529 1.0000 Uani .
C31 C 0.8750(2) 0.7750(3) 0.5736(2) 0.0441 1.0000 Uani .
C32 C 0.8823(3) 0.7345(3) 0.4850(2) 0.0539 1.0000 Uani .
C33 C 0.8641(3) 0.8070(4) 0.4094(3) 0.0692 1.0000 Uani .
C34 C 0.8415(3) 0.9198(4) 0.4227(3) 0.0804 1.0000 Uani .
C35 C 0.8349(4) 0.9610(4) 0.5098(3) 0.0858 1.0000 Uani .
C36 C 0.8503(3) 0.8889(3) 0.5858(3) 0.0677 1.0000 Uani .
P11 P 0.74941(6) 0.32760(7) 0.43927(5) 0.0453 1.0000 Uani .
P1 P 0.88821(5) 0.68203(6) 0.67237(5) 0.0368 1.0000 Uani .
O1 O 0.92035(18) 0.4697(2) 0.78297(16) 0.0588 1.0000 Uani .
F6 F 0.80373(19) 0.4505(2) 0.43944(16) 0.0807 1.0000 Uani .
F4 F 0.64394(17) 0.3902(2) 0.4462(2) 0.0917 1.0000 Uani .
F3 F 0.7727(2) 0.3286(2) 0.54905(14) 0.0823 1.0000 Uani .
F2 F 0.8567(2) 0.2686(3) 0.4368(2) 0.1044 1.0000 Uani .
F1 F 0.6949(2) 0.2081(2) 0.4435(2) 0.0992 1.0000 Uani .
F5 F 0.7267(3) 0.3318(3) 0.33044(15) 0.1088 1.0000 Uani .
C37 C 0.9531(4) 0.4213(4) 0.8731(3) 0.0770 1.0000 Uani .
H11 H 1.1161 0.4223 0.8050 0.0806 1.0000 Uiso R
H12 H 1.1429 0.4789 0.7114 0.0800 1.0000 Uiso R
H31 H 1.0076 0.5739 0.6111 0.0515 1.0000 Uiso R
H32 H 0.9045 0.5042 0.6079 0.0520 1.0000 Uiso R
H121 H 0.9017 0.6819 0.8732 0.0565 1.0000 Uiso R
H131 H 1.0167 0.7614 0.9914 0.0650 1.0000 Uiso R
H141 H 1.1560 0.8664 0.9583 0.0678 1.0000 Uiso R
H151 H 1.1790 0.8987 0.8073 0.0705 1.0000 Uiso R
H161 H 1.0600 0.8259 0.6861 0.0578 1.0000 Uiso R
H221 H 0.7341 0.5185 0.6118 0.0538 1.0000 Uiso R
H231 H 0.5626 0.4906 0.6336 0.0644 1.0000 Uiso R
H241 H 0.4889 0.6001 0.7359 0.0675 1.0000 Uiso R
H251 H 0.5845 0.7429 0.8190 0.0718 1.0000 Uiso R
H261 H 0.7527 0.7814 0.7903 0.0634 1.0000 Uiso R
H321 H 0.8994 0.6599 0.4771 0.0654 1.0000 Uiso R
H331 H 0.8668 0.7781 0.3503 0.0830 1.0000 Uiso R
H341 H 0.8301 0.9683 0.3728 0.0970 1.0000 Uiso R
H351 H 0.8200 1.0360 0.5191 0.1029 1.0000 Uiso R
H361 H 0.8425 0.9157 0.6441 0.0808 1.0000 Uiso R
H372 H 0.8910 0.4177 0.9053 0.1158 1.0000 Uiso R
H371 H 1.0074 0.4692 0.9095 0.1161 1.0000 Uiso R
H373 H 0.9808 0.3448 0.8641 0.1159 1.0000 Uiso R

loop_
_atom_site_aniso_label
_atom_site_aniso_U_11
_atom_site_aniso_U_22
_atom_site_aniso_U_33
_atom_site_aniso_U_23
_atom_site_aniso_U_13
_atom_site_aniso_U_12
C1 0.054(2) 0.082(3) 0.064(2) 0.026(2) 0.0081(16) 0.0163(18)
C2 0.0538(18) 0.0426(16) 0.0535(18) 0.0007(14) 0.0019(14) 0.0031(14)
C3 0.0442(15) 0.0456(16) 0.0394(15) -0.0042(12) 0.0044(12) 0.0048(13)
C11 0.0377(14) 0.0419(15) 0.0355(14) -0.0030(11) 0.0011(11) 0.0024(12)
C12 0.0491(17) 0.0511(18) 0.0413(16) 0.0018(13) 0.0039(13) -0.0018(14)
C13 0.065(2) 0.060(2) 0.0342(15) -0.0030(14) -0.0007(14) 0.0081(16)
C14 0.0434(17) 0.070(2) 0.0533(19) -0.0135(16) -0.0069(14) 0.0018(16)
C15 0.0396(16) 0.072(2) 0.064(2) -0.0178(18) 0.0061(15) -0.0102(15)
C16 0.0419(16) 0.0558(18) 0.0451(16) -0.0079(14) 0.0077(13) -0.0015(14)
C21 0.0363(14) 0.0414(15) 0.0371(14) 0.0010(12) 0.0014(11) 0.0002(11)
C22 0.0495(16) 0.0457(16) 0.0399(15) -0.0042(13) 0.0050(12) -0.0053(13)
C23 0.0515(18) 0.0549(19) 0.0531(18) -0.0029(15) 0.0027(14) -0.0145(15)
C24 0.0429(17) 0.062(2) 0.065(2) 0.0013(17) 0.0098(15) -0.0056(15)
C25 0.0492(18) 0.065(2) 0.068(2) -0.0152(17) 0.0175(16) 0.0009(16)
C26 0.0424(16) 0.0540(19) 0.062(2) -0.0157(16) 0.0066(14) -0.0039(14)
C31 0.0391(15) 0.0490(17) 0.0419(16) 0.0047(13) -0.0015(12) -0.0020(13)
C32 0.0580(19) 0.0578(19) 0.0453(17) 0.0048(15) 0.0055(14) -0.0062(16)
C33 0.074(2) 0.089(3) 0.0438(19) 0.0169(18) 0.0053(17) -0.011(2)
C34 0.081(3) 0.091(3) 0.066(3) 0.038(2) 0.002(2) 0.001(2)
C35 0.107(3) 0.062(2) 0.086(3) 0.027(2) 0.003(3) 0.018(2)
C36 0.085(3) 0.058(2) 0.059(2) 0.0062(17) 0.0061(18) 0.0157(19)
P11 0.0448(4) 0.0511(5) 0.0396(4) -0.0026(3) 0.0043(3) -0.0001(3)
P1 0.0369(4) 0.0395(4) 0.0328(4) -0.0012(3) 0.0012(3) 0.0001(3)
O1 0.0593(14) 0.0632(15) 0.0542(13) 0.0146(11) 0.0098(11) 0.0036(11)
F6 0.0897(16) 0.0728(15) 0.0795(15) 0.0084(12) 0.0118(12) -0.0280(13)
F4 0.0587(13) 0.0925(18) 0.126(2) 0.0234(15) 0.0216(13) 0.0202(12)
F3 0.1155(19) 0.0892(17) 0.0414(11) 0.0050(10) 0.0082(11) 0.0018(14)
F2 0.0744(16) 0.122(2) 0.123(2) -0.0111(18) 0.0335(15) 0.0387(16)
F1 0.114(2) 0.0609(14) 0.120(2) -0.0102(14) 0.0054(16) -0.0264(14)
F5 0.141(2) 0.142(3) 0.0387(12) -0.0114(14) -0.0022(13) -0.014(2)
C37 0.091(3) 0.086(3) 0.055(2) 0.019(2) 0.0111(19) 0.005(2)

loop_
_atom_type_symbol
_atom_type_scat_dispersion_real
_atom_type_scat_dispersion_imag
_atom_type_scat_Cromer_Mann_a1
_atom_type_scat_Cromer_Mann_b1
_atom_type_scat_Cromer_Mann_a2
_atom_type_scat_Cromer_Mann_b2
_atom_type_scat_Cromer_Mann_a3
_atom_type_scat_Cromer_Mann_b3
_atom_type_scat_Cromer_Mann_a4
_atom_type_scat_Cromer_Mann_b4
_atom_type_scat_Cromer_Mann_c
_atom_type_scat_source
C 0.0033 0.0016 2.3100 20.8439 1.0200 10.2075 1.5886 0.5687 0.8650 51.6512 0.2156 'International Tables Vol C 4.2.6.8 and 6.1.1.4'
H 0.0000 0.0000 0.4930 10.5109 0.3229 26.1257 0.1402 3.1424 0.0408 57.7998 0.0030 'International Tables Vol C 4.2.6.8 and 6.1.1.4'
P 0.1023 0.0942 6.4345 1.9067 4.1791 27.1570 1.7800 0.5260 1.4908 68.1645 1.1149 'International Tables Vol C 4.2.6.8 and 6.1.1.4'
F 0.0171 0.0103 3.5392 10.2825 2.6412 4.2944 1.5170 0.2615 1.0243 26.1476 0.2776 'International Tables Vol C 4.2.6.8 and 6.1.1.4'
O 0.0106 0.0060 3.0485 13.2771 2.2868 5.7011 1.5463 0.3239 0.8670 32.9089 0.2508 'International Tables Vol C 4.2.6.8 and 6.1.1.4'

loop_
_exptl_crystal_face_index_h
_exptl_crystal_face_index_k
_exptl_crystal_face_index_l
_exptl_crystal_face_perp_dist
0 7 8 0.104
1 7 -4 0.105
2 -6 1 0.055
3 -4 -6 0.140
-14 -8 13 0.040
3 2 -3 0.081
-10 -1 1 0.095
2 2 -3 0.090

loop_
_geom_angle_atom_site_label_1
_geom_angle_atom_site_label_2
_geom_angle_atom_site_label_3
_geom_angle
_geom_angle_publ_flag
C2 C1 H11 119.3 no
C2 C1 H12 120.2 no
H11 C1 H12 120.5 no
C1 C2 C3 125.8(3) yes
C1 C2 O1 125.5(3) yes
C3 C2 O1 108.7(3) yes
C2 C3 P1 111.7(2) yes
C2 C3 H31 108.3 no
P1 C3 H31 107.3 no
C2 C3 H32 108.8 no
P1 C3 H32 109.7 no
H31 C3 H32 111.0 no
C12 C11 C16 120.1(3) yes
C12 C11 P1 121.5(2) yes
C16 C11 P1 118.1(2) yes
C11 C12 C13 119.1(3) yes
C11 C12 H121 121.0 no
C13 C12 H121 119.9 no
C12 C13 C14 120.2(3) yes
C12 C13 H131 119.0 no
C14 C13 H131 120.8 no
C13 C14 C15 120.5(3) yes
C13 C14 H141 119.4 no
C15 C14 H141 120.1 no
C14 C15 C16 120.5(3) yes
C14 C15 H151 119.4 no
C16 C15 H151 120.1 no
C11 C16 C15 119.6(3) yes
C11 C16 H161 119.0 no
C15 C16 H161 121.4 no
C22 C21 C26 119.3(3) yes
C22 C21 P1 119.0(2) yes
C26 C21 P1 121.5(2) yes
C21 C22 C23 119.9(3) yes
C21 C22 H221 119.4 no
C23 C22 H221 120.7 no
C22 C23 C24 120.7(3) yes
C22 C23 H231 120.5 no
C24 C23 H231 118.7 no
C23 C24 C25 120.0(3) yes
C23 C24 H241 119.7 no
C25 C24 H241 120.3 no
C24 C25 C26 119.5(3) yes
C24 C25 H251 119.5 no
C26 C25 H251 121.0 no
C25 C26 C21 120.4(3) yes
C25 C26 H261 119.8 no
C21 C26 H261 119.7 no
C32 C31 C36 119.6(3) yes
C32 C31 P1 121.6(2) yes
C36 C31 P1 118.7(2) yes
C31 C32 C33 120.0(4) yes
C31 C32 H321 119.7 no
C33 C32 H321 120.3 no
C32 C33 C34 119.7(4) yes
C32 C33 H331 119.0 no
C34 C33 H331 121.3 no
C33 C34 C35 120.9(4) yes
C33 C34 H341 120.0 no
C35 C34 H341 119.2 no
C34 C35 C36 120.1(4) yes
C34 C35 H351 121.3 no
C36 C35 H351 118.7 no
C31 C36 C35 119.7(4) yes
C31 C36 H361 120.1 no
C35 C36 H361 120.2 no
F6 P11 F4 88.32(14) yes
F6 P11 F3 88.38(13) yes
F4 P11 F3 88.46(15) yes
F6 P11 F2 90.05(16) yes
F4 P11 F2 177.17(17) yes
F3 P11 F2 89.18(15) yes
F6 P11 F1 177.48(15) yes
F4 P11 F1 90.53(15) yes
F3 P11 F1 89.35(15) yes
F2 P11 F1 91.00(17) yes
F6 P11 F5 89.55(15) yes
F4 P11 F5 90.65(17) yes
F3 P11 F5 177.78(17) yes
F2 P11 F5 91.65(17) yes
F1 P11 F5 92.70(16) yes
C3 P1 C21 111.16(14) yes
C3 P1 C31 108.97(14) yes
C21 P1 C31 107.78(13) yes
C3 P1 C11 107.33(13) yes
C21 P1 C11 112.21(13) yes
C31 P1 C11 109.34(14) yes
C2 O1 C37 116.1(3) yes
O1 C37 H372 106.9 no
O1 C37 H371 110.9 no
H372 C37 H371 110.0 no
O1 C37 H373 107.8 no
H372 C37 H373 111.3 no
H371 C37 H373 109.9 no

loop_
_geom_bond_atom_site_label_1
_geom_bond_atom_site_label_2
_geom_bond_distance
_geom_bond_publ_flag
C1 C2 1.317(5) yes
C1 H11 0.914 no
C1 H12 0.929 no
C2 C3 1.481(4) yes
C2 O1 1.387(4) yes
C3 P1 1.814(3) yes
C3 H31 0.959 no
C3 H32 0.947 no
C11 C12 1.393(4) yes
C11 C16 1.390(4) yes
C11 P1 1.790(3) yes
C12 C13 1.393(4) yes
C12 H121 0.935 no
C13 C14 1.374(5) yes
C13 H131 0.929 no
C14 C15 1.367(5) yes
C14 H141 0.932 no
C15 C16 1.382(4) yes
C15 H151 0.936 no
C16 H161 0.929 no
C21 C22 1.391(4) yes
C21 C26 1.389(4) yes
C21 P1 1.799(3) yes
C22 C23 1.382(4) yes
C22 H221 0.935 no
C23 C24 1.373(5) yes
C23 H231 0.927 no
C24 C25 1.388(5) yes
C24 H241 0.940 no
C25 C26 1.390(4) yes
C25 H251 0.936 no
C26 H261 0.938 no
C31 C32 1.390(4) yes
C31 C36 1.394(5) yes
C31 P1 1.793(3) yes
C32 C33 1.385(5) yes
C32 H321 0.916 no
C33 C34 1.377(6) yes
C33 H331 0.930 no
C34 C35 1.372(6) yes
C34 H341 0.919 no
C35 C36 1.383(5) yes
C35 H351 0.916 no
C36 H361 0.925 no
P11 F6 1.608(2) yes
P11 F4 1.578(2) yes
P11 F3 1.583(2) yes
P11 F2 1.569(2) yes
P11 F1 1.579(2) yes
P11 F5 1.569(2) yes
O1 C37 1.437(4) yes
C37 H372 0.995 no
C37 H371 0.995 no
C37 H373 0.985 no
